data_2009212
loop_
_publ_author_name
'Rodrigues, Bernardo Lages'
'Costa, Marcia D. D.'
'Fernandes, Nelson G.'

_publ_section_title
;
 Diaquabis(hydrogen phthalato)copper(II), a new phase
;
_journal_issue 12
_journal_name_full 'Acta Crystallographica Section C'
_journal_page_first 1997
_journal_page_last 2000
_journal_paper_doi 10.1107/S0108270199011610
_journal_volume 55
_journal_year 1999
_chemical_formula_iupac '[Cu (C8 H5 O4)2 (H2 O)2]'
_chemical_formula_structural '[Cu (C8 H5 O4)2 (H2 O)2]'
_chemical_formula_sum 'C16 H14 Cu O10'
_chemical_formula_weight 429.83
_chemical_name_systematic
;
Copper(II) hydrogenphthalate dihydrate
;
_space_group_IT_number 14
_symmetry_cell_setting monoclinic
_symmetry_space_group_name_Hall '-P 2ybc'
_symmetry_space_group_name_H-M 'P 1 21/c 1'
_cell_angle_alpha 90
_cell_angle_beta 116.630(10)
_cell_angle_gamma 90
_cell_formula_units_Z 2
_cell_length_a 13.177(2)
_cell_length_b 5.1110(10)
_cell_length_c 12.972(2)
_cell_measurement_reflns_used 37
_cell_measurement_temperature 293
_cell_measurement_theta_max 14.0
_cell_measurement_theta_min 5.0
_cell_volume 781.0(2)
_computing_cell_refinement XSCANS
_computing_data_collection 'XSCANS (Siemens, 1991)'
_computing_data_reduction 'JANA98 (Petricek & Dusek, 1998)'
_computing_molecular_graphics 'ORTEPIII (Burnett & Johnson, 1996)'
_computing_publication_material 'PLATON (Spek, 1990)'
_computing_structure_refinement 'SHELXL93 (Sheldrick, 1993)'
_computing_structure_solution 'SHELXTL/PC (Sheldrick, 1990)'
_diffrn_ambient_temperature 298
_diffrn_measurement_device_type 'Siemens P4'
_diffrn_measurement_method \q-2\q
_diffrn_radiation_monochromator graphite
_diffrn_radiation_source 'sealed tube'
_diffrn_radiation_type MoK\a
_diffrn_radiation_wavelength 0.71073
_diffrn_reflns_av_R_equivalents 0.022
_diffrn_reflns_av_sigmaI/netI 0.033
_diffrn_reflns_limit_h_max 17
_diffrn_reflns_limit_h_min -18
_diffrn_reflns_limit_k_max 1
_diffrn_reflns_limit_k_min -7
_diffrn_reflns_limit_l_max 18
_diffrn_reflns_limit_l_min -1
_diffrn_reflns_number 3065
_diffrn_reflns_reduction_process
;
 ?
;
_diffrn_reflns_theta_max 30
_diffrn_reflns_theta_min 1.73
_diffrn_standards_decay_% 1.1
_diffrn_standards_interval_count 100
_diffrn_standards_number 3
_exptl_absorpt_coefficient_mu 1.46
_exptl_absorpt_correction_T_max 0.85
_exptl_absorpt_correction_T_min 0.68
_exptl_absorpt_correction_type 'analytical (JANA98; Petricek & Dusek, 1998)'
_exptl_crystal_colour blue
_exptl_crystal_density_diffrn 1.828
_exptl_crystal_density_method 'not measured'
_exptl_crystal_description prismatic
_exptl_crystal_F_000 438
_exptl_crystal_size_max 0.28
_exptl_crystal_size_mid 0.25
_exptl_crystal_size_min 0.14
_refine_diff_density_max 0.40
_refine_diff_density_min -0.43
_refine_ls_extinction_coef 0.019(3)
_refine_ls_extinction_method 'SHELXL93 (Sheldrick, 1993)'
_refine_ls_goodness_of_fit_ref 1.11
_refine_ls_hydrogen_treatment refxyz
_refine_ls_matrix_type full
_refine_ls_number_parameters 146
_refine_ls_number_reflns 2193
_refine_ls_number_restraints 0
_refine_ls_restrained_S_all 1.11
_refine_ls_R_factor_all 0.035
_refine_ls_R_factor_gt 0.029
_refine_ls_shift/su_max <0.001
_refine_ls_shift/su_mean 0.000
_refine_ls_structure_factor_coef Fsqd
_refine_ls_weighting_details 'w = 1/[\s^2^(Fo^2^)+(0.067P)^2^], where P = (Fo^2^+2Fc^2^)/3'
_refine_ls_weighting_scheme calc
_refine_ls_wR_factor_ref 0.092
_reflns_number_gt 2000
_reflns_number_total 2281
_reflns_threshold_expression I>2\s(I)
_cod_data_source_file bk1480.cif
_cod_data_source_block bk1480
_cod_depositor_comments
;
The following automatic conversions were performed:
'_symmetry_cell_setting' value 'Monoclinic' changed to 'monoclinic'
according to '/home/saulius/struct/CIF-dictionaries/cif_core.dic'
dictionary named 'cif_core.dic' version 2.4.1 from 2010-06-29.

Automatic conversion script
Id: cif_fix_enum 1527 2010-12-29 10:47:43Z saulius 

The following automatic conversions were performed:

'_symmetry_cell_setting' value 'Monoclinic' changed to 'monoclinic'
according to /home/saulius/struct/CIF-dictionaries/cif_core.dic
dictionary named 'cif_core.dic' version 2.4.1 from 2010-06-29.

Automatic conversion script
Id: cif_fix_values 1715 2011-07-08 13:25:40Z adriana 

The following automatic conversions were performed:

'_refine_ls_weighting_scheme' value 'w =
1/[\s^2^(Fo^2^)+(0.067P)^2^], where P = (Fo^2^+2Fc^2^)/3' was changed
to 'calc'. New tag '_refine_ls_weighting_details' was created. The
value of the new tag was set to 'w = 1/[\s^2^(Fo^2^)+(0.067P)^2^],
where P = (Fo^2^+2Fc^2^)/3'.

Automatic conversion script
Id: cif_fix_values 3143 2015-03-26 13:38:13Z robertas 
;
_cod_original_cell_volume 780.9(2)
_cod_original_sg_symbol_H-M 'P 21/c'
_cod_database_code 2009212

loop_
_symmetry_equiv_pos_as_xyz
x,y,z
-x,1/2+y,1/2-z
-x,-y,-z
x,1/2-y,1/2+z

loop_
_atom_site_aniso_label
_atom_site_aniso_U_11
_atom_site_aniso_U_22
_atom_site_aniso_U_33
_atom_site_aniso_U_12
_atom_site_aniso_U_13
_atom_site_aniso_U_23
Cu 0.0235(2) 0.0210(2) 0.0144(2) 0.00570(10) 0.00350(10) 0.00160(10)
O1 0.0328(6) 0.0392(6) 0.0218(5) -0.0110(5) 0.0071(4) -0.0023(5)
O2 0.0326(6) 0.0452(6) 0.0180(5) -0.0099(5) 0.0102(5) 0.0037(5)
O3 0.0279(5) 0.0267(5) 0.0144(4) 0.0090(4) 0.0054(4) 0.0040(4)
O4 0.0386(6) 0.0390(6) 0.0174(5) 0.0154(5) 0.0092(4) 0.0004(5)
O5 0.0322(5) 0.0304(6) 0.0223(5) 0.0081(5) 0.0068(4) -0.0022(4)
C1 0.0229(6) 0.0215(7) 0.0163(6) 0.0028(5) 0.0058(5) 0.0037(4)
C2 0.0210(5) 0.0225(6) 0.0176(6) -0.0006(5) 0.0072(5) 0.0022(5)
C3 0.0279(7) 0.0289(7) 0.0289(7) 0.0049(6) 0.0134(6) 0.0009(6)
C4 0.0285(7) 0.0310(8) 0.0339(8) 0.0113(6) 0.0107(6) 0.0104(7)
C5 0.0312(7) 0.0334(8) 0.0232(7) 0.0085(6) 0.0037(6) 0.0095(6)
C6 0.0337(8) 0.0303(7) 0.0159(6) 0.0084(6) 0.0057(6) 0.0032(6)
C7 0.0225(6) 0.0210(6) 0.0162(5) 0.0024(5) 0.0059(5) 0.0014(5)
C8 0.0248(6) 0.0257(7) 0.0178(6) 0.0004(5) 0.0097(5) -0.0009(5)

loop_
_atom_site_label
_atom_site_fract_x
_atom_site_fract_y
_atom_site_fract_z
_atom_site_U_iso_or_equiv
_atom_site_thermal_displace_type
_atom_site_type_symbol
Cu 0 0 0 0.02150(10) Uani Cu
O1 -0.12910(10) 0.7171(3) 0.04040(10) 0.0332(3) Uani O
O2 -0.26890(10) 0.4370(3) 0.01020(10) 0.0324(3) Uani O
O3 -0.12290(10) 0.2387(2) -0.08998(8) 0.0245(2) Uani O
O4 -0.15270(10) 0.1730(3) -0.27078(9) 0.0329(3) Uani O
O5 -0.01930(10) -0.1986(3) -0.13810(10) 0.0303(3) Uani O
C1 -0.26060(10) 0.4983(2) -0.23250(10) 0.0214(3) Uani C
C2 -0.27700(10) 0.6485(3) -0.15160(10) 0.0209(3) Uani C
C3 -0.35760(10) 0.8475(3) -0.18730(10) 0.0283(3) Uani C
C4 -0.42520(10) 0.8903(3) -0.3039(2) 0.0324(3) Uani C
C5 -0.41100(10) 0.7402(4) -0.38450(10) 0.0325(3) Uani C
C6 -0.3284(2) 0.5480(4) -0.34940(10) 0.0286(3) Uani C
C7 -0.17240(10) 0.2877(3) -0.19610(10) 0.0209(3) Uani C
C8 -0.21420(10) 0.6022(3) -0.02430(10) 0.0227(3) Uani C
HW1 -0.058(3) -0.115(7) -0.192(3) 0.076 Uiso H
HW2 0.034(3) -0.23(7) -0.143(3) 0.076 Uiso H
H3 -0.372(3) 0.938(7) -0.133(3) 0.076 Uiso H
H4 -0.473(4) 1.036(6) -0.323(4) 0.076 Uiso H
H5 -0.456(3) 0.769(7) -0.466(3) 0.076 Uiso H
H6 -0.328(3) 0.446(7) -0.398(3) 0.076 Uiso H
HO2 -0.238(3) 0.423(7) 0.070(3) 0.076 Uiso H

loop_
_atom_type_symbol
_atom_type_description
_atom_type_scat_dispersion_real
_atom_type_scat_dispersion_imag
_atom_type_scat_source
O O 0.0106 0.0060 'International Tables Vol C Tables 4.2.6.8 and 6.1.1.4'
HW HW 0.0000 0.0000 'International Tables Vol C Tables 4.2.6.8 and 6.1.1.4'
Cu Cu 0.3201 1.2651 'International Tables Vol C Tables 4.2.6.8 and 6.1.1.4'
H H 0.0000 0.0000 'International Tables Vol C Tables 4.2.6.8 and 6.1.1.4'
C C 0.0033 0.0016 'International Tables Vol C Tables 4.2.6.8 and 6.1.1.4'

loop_
_geom_angle_atom_site_label_1
_geom_angle_atom_site_label_2
_geom_angle_atom_site_label_3
_geom_angle_site_symmetry_1
_geom_angle_site_symmetry_2
_geom_angle_site_symmetry_3
_geom_angle
_geom_angle_publ_flag
O1 Cu O1 1_545 . 3_565 180.0 ?
O3 Cu O3 . . 3 180.0 ?
O5 Cu O5 . . 3 180.0 ?
O1 Cu O3 1_545 . . 91.57(5) yes
O1 Cu O5 1_545 . . 94.05(5) yes
O3 Cu O5 . . . 92.52(5) yes
Cu O1 C8 . 1_545 1_545 130.70(10) yes
Cu O3 C7 . . . 131.80(10) yes
C8 O2 HO2 . . . 108(3) yes
Cu O5 HW1 . . . 108(3) yes
Cu O5 HW2 . . . 117(3) yes
HW1 O5 HW2 . . . 108(3) yes
C2 C1 C6 . . . 118.60(10) yes
C2 C1 C7 . . . 121.30(10) yes
C6 C1 C7 . . . 120.10(10) yes
C3 C2 C8 . . . 116.40(10) yes
C1 C2 C3 . . . 120.40(10) yes
C1 C2 C8 . . . 123.20(10) yes
C2 C3 C4 . . . 119.9(2) yes
C3 C4 C5 . . . 120.10(10) yes
C4 C5 C6 . . . 120.1(2) yes
C1 C6 C5 . . . 120.9(2) yes
O3 C7 O4 . . . 124.50(10) yes
O4 C7 C1 . . . 119.5(2) yes
O3 C7 C1 . . . 116.0(3) yes
O1 C8 C2 . . . 124.80(10) yes
O2 C8 C2 . . . 111.20(10) yes
O1 C8 O2 . . . 123.80(10) yes
C2 C3 H3 . . . 120(2) ?
C4 C3 H3 . . . 120(2) ?
C3 C4 H4 . . . 116(3) ?
C5 C4 H4 . . . 124(3) ?
C4 C5 H5 . . . 121(2) ?
C6 C5 H5 . . . 119(2) ?
C1 C6 H6 . . . 120(3) ?
C5 C6 H6 . . . 119(3) ?

loop_
_geom_bond_atom_site_label_1
_geom_bond_atom_site_label_2
_geom_bond_site_symmetry_2
_geom_bond_distance
_geom_bond_publ_flag
Cu O1 1_545 2.4610(10) yes
Cu O3 . 1.9440(10) yes
Cu O5 . 1.9740(10) yes
O1 C8 . 1.210(2) yes
O2 C8 . 1.312(2) yes
O3 C7 . 1.256(2) yes
O4 C7 . 1.256(2) yes
O2 HO2 . 0.70(4) ?
O5 HW1 . 0.78(4) ?
O5 HW2 . 0.76(4) ?
C1 C2 . 1.393(2) yes
C1 C6 . 1.396(2) yes
C1 C7 . 1.496(2) yes
C2 C3 . 1.392(2) yes
C2 C8 . 1.497(2) yes
C3 C4 . 1.387(2) yes
C4 C5 . 1.375(3) yes
C5 C6 . 1.383(2) yes
C3 H3 . 0.93(4) ?
C4 H4 . 0.94(4) ?
C5 H5 . 0.96(3) ?
C6 H6 . 0.82(4) ?

loop_
_geom_hbond_atom_site_label_D
_geom_hbond_atom_site_label_H
_geom_hbond_atom_site_label_A
_geom_hbond_site_symmetry_A
_geom_hbond_distance_DH
_geom_hbond_distance_HA
_geom_hbond_distance_DA
_geom_hbond_angle_DHA
_geom_hbond_publ_flag
O2 HO2 O4 4_555 0.70(4) 1.92(4) 2.614(2) 171(4) yes
O5 HW1 O4 . 0.79(4) 1.90(4) 2.635(2) 155(4) yes
O5 HW2 O4 2_544 0.76(4) 2.34(4) 3.060(2) 159(4) yes
